data_1511382
loop_
_publ_author_name
'Salamakha, P.'
'Rizzoli, C.'
'Almeida, M.'
'Sologub, O.L.'
'Goncalves, A.P.'

_publ_section_title
;
 Rh3 B(2-x), new structure type of binary borides with triclinic symmetry
;
_journal_name_full 'Journal of Solid State Chemistry'
_journal_page_first 4237
_journal_page_last 4243
_journal_paper_doi 10.1016/j.jssc.2004.06.040
_journal_volume 177
_journal_year 2004
_chemical_formula_sum 'B11 Rh18'
_chemical_name_systematic 'Rh18 B11'
_space_group_IT_number 2
_symmetry_space_group_name_Hall '-P 1'
_symmetry_space_group_name_H-M 'P -1'
_cell_angle_alpha 110.74
_cell_angle_beta 94.81
_cell_angle_gamma 90.44
_cell_formula_units_Z 1
_cell_length_a 5.47
_cell_length_b 6.816
_cell_length_c 9.068
_cell_volume 314.811
_citation_journal_id_ASTM JSSCBI
_cod_data_source_file boron0-1_522.cif
_cod_data_source_block B11Rh18
_cod_original_cell_volume 314.8109
_cod_database_code 1511382

loop_
_symmetry_equiv_pos_as_xyz
x,y,z
-x,-y,-z

loop_
_atom_site_label
_atom_site_type_symbol
_atom_site_fract_x
_atom_site_fract_y
_atom_site_fract_z
_atom_site_occupancy
_atom_site_U_iso_or_equiv
B1 B 0.016 0.375 0.8088 1 0.0
B4 B 0.353 0.043 0.544 1 0.0
Rh6 Rh 0.5348 0.26034 0.45415 1 0.0
Rh2 Rh 0.1537 0.44179 0.31144 1 0.0
B2 B 0.099 0.097 0.221 1 0.0
B6 B 0.158 0.527 0.552 0.5 0.0
Rh3 Rh 0.7698 0.90099 0.22804 1 0.0
Rh8 Rh 0.1022 0.81444 0.96631 1 0.0
Rh4 Rh 0.2605 0.47235 0.02617 1 0.0
B5 B 0.462 0.77 0.0583 1 0.0
Rh9 Rh 0.6563 0.52488 0.26886 1 0.0
Rh7 Rh 0.426 0.14324 0.12941 1 0.0
B3 B 0.217 0.76 0.7285 1 0.0
Rh5 Rh 0.2787 0.85397 0.28168 1 0.0
Rh1 Rh 0.0392 0.19795 0.48455 1 0.0
